data_7016970
loop_
_publ_author_name
'Sun, Ya-Guang'
'Jiang, Bing'
'Cui, Tian-Fang'
'Xiong, Gang'
'Smet, Philippe F.'
'Ding, Fu'
'Gao, En-Jun'
'Lv, Tian-Yi'
'Van den Eeckhout, Koen'
'Poelman, Dirk'
'Verpoort, Francis'

_publ_section_title
;
 Solvothermal synthesis, crystal structure, and properties of
 lanthanide-organic frameworks based on thiophene-2,5-dicarboxylic acid.
;
_journal_issue 43
_journal_name_full 'Dalton transactions (Cambridge, England : 2003)'
_journal_page_first 11581
_journal_page_last 11590
_journal_paper_doi 10.1039/c1dt10156k
_journal_volume 40
_journal_year 2011
_chemical_formula_sum 'C6 H4 Ho N O8 S'
_chemical_formula_weight 415.09
_chemical_name_systematic
;
?
;
_space_group_IT_number 14
_symmetry_cell_setting monoclinic
_symmetry_space_group_name_Hall '-P 2ybc'
_symmetry_space_group_name_H-M 'P 1 21/c 1'
_atom_sites_solution_hydrogens geom
_atom_sites_solution_primary direct
_atom_sites_solution_secondary difmap
_audit_creation_method SHELXL-97
_cell_angle_alpha 90.00
_cell_angle_beta 104.119(3)
_cell_angle_gamma 90.00
_cell_formula_units_Z 4
_cell_length_a 9.8814(11)
_cell_length_b 14.1582(16)
_cell_length_c 7.8854(9)
_cell_measurement_reflns_used 1886
_cell_measurement_temperature 293(2)
_cell_measurement_theta_max 25.01
_cell_measurement_theta_min 3.03
_cell_volume 1069.9(2)
_computing_cell_refinement 'Bruker XSCANS'
_computing_data_collection 'Bruker XSCANS'
_computing_data_reduction 'Bruker XSCANS'
_computing_molecular_graphics 'Bruker XSCANS'
_computing_publication_material 'Bruker XSCANS'
_computing_structure_refinement 'SHELXL-97 (Sheldrick, 1997)'
_computing_structure_solution 'SHELXS-97 (Sheldrick, 1990)'
_diffrn_ambient_temperature 293(2)
_diffrn_detector_area_resol_mean 0
_diffrn_measured_fraction_theta_full 0.995
_diffrn_measured_fraction_theta_max 0.995
_diffrn_measurement_device_type 'Bruker P4'
_diffrn_measurement_method '\w scans'
_diffrn_radiation_monochromator graphite
_diffrn_radiation_source 'fine-focus sealed tube'
_diffrn_radiation_type MoK\a
_diffrn_radiation_wavelength 0.71073
_diffrn_reflns_av_R_equivalents 0.0432
_diffrn_reflns_av_sigmaI/netI 0.0435
_diffrn_reflns_limit_h_max 11
_diffrn_reflns_limit_h_min -8
_diffrn_reflns_limit_k_max 16
_diffrn_reflns_limit_k_min -16
_diffrn_reflns_limit_l_max 9
_diffrn_reflns_limit_l_min -9
_diffrn_reflns_number 6071
_diffrn_reflns_theta_full 27.47
_diffrn_reflns_theta_max 25.01
_diffrn_reflns_theta_min 3.03
_diffrn_standards_decay_% 0
_diffrn_standards_interval_count 0
_diffrn_standards_interval_time 0
_diffrn_standards_number 0
_exptl_absorpt_coefficient_mu 7.621
_exptl_absorpt_correction_T_max 0.3110
_exptl_absorpt_correction_T_min 0.3110
_exptl_absorpt_correction_type multi-scan
_exptl_absorpt_process_details SADABS
_exptl_crystal_colour colorless
_exptl_crystal_density_diffrn 2.577
_exptl_crystal_density_method 'not measured'
_exptl_crystal_description bolck
_exptl_crystal_F_000 776
_exptl_crystal_size_max 0.20
_exptl_crystal_size_mid 0.20
_exptl_crystal_size_min 0.20
_refine_diff_density_max 1.104
_refine_diff_density_min -1.923
_refine_diff_density_rms 0.220
_refine_ls_extinction_coef 0
_refine_ls_extinction_method SHELXL
_refine_ls_goodness_of_fit_ref 1.133
_refine_ls_hydrogen_treatment none
_refine_ls_matrix_type full
_refine_ls_number_parameters 154
_refine_ls_number_reflns 1886
_refine_ls_number_restraints 72
_refine_ls_restrained_S_all 1.155
_refine_ls_R_factor_all 0.0475
_refine_ls_R_factor_gt 0.0382
_refine_ls_shift/su_max 0.000
_refine_ls_shift/su_mean 0.000
_refine_ls_structure_factor_coef Fsqd
_refine_ls_weighting_details 'calc w=1/[\s^2^(Fo^2^)+(0.0329P)^2^+5.8382P] where P=(Fo^2^+2Fc^2^)/3'
_refine_ls_weighting_scheme calc
_refine_ls_wR_factor_gt 0.0781
_refine_ls_wR_factor_ref 0.0811
_reflns_number_gt 1676
_reflns_number_total 1886
_reflns_threshold_expression >2sigma(I)
_cod_data_source_file c1dt10156k.txt
_cod_data_source_block 8
_cod_original_sg_symbol_H-M P21/c
_cod_database_code 7016970

loop_
_symmetry_equiv_pos_as_xyz
'x, y, z'
'-x, y+1/2, -z+1/2'
'-x, -y, -z'
'x, -y-1/2, z-1/2'

loop_
_atom_site_label
_atom_site_type_symbol
_atom_site_fract_x
_atom_site_fract_y
_atom_site_fract_z
_atom_site_U_iso_or_equiv
_atom_site_adp_type
_atom_site_occupancy
_atom_site_symmetry_multiplicity
_atom_site_calc_flag
_atom_site_refinement_flags
C1 C 0.7018(7) 0.2390(5) 0.5577(10) 0.0167(15) Uani 1 1 d .
C2 C 0.5603(7) 0.2287(4) 0.4427(10) 0.0160(15) Uani 1 1 d .
C3 C 0.4757(8) 0.2962(5) 0.3503(11) 0.0247(18) Uani 1 1 d .
H3 H 0.5013 0.3593 0.3473 0.030 Uiso 1 1 calc R
C4 C 0.3453(8) 0.2605(5) 0.2595(11) 0.029(2) Uani 1 1 d .
H4 H 0.2744 0.2978 0.1930 0.035 Uiso 1 1 calc R
C5 C 0.3336(7) 0.1651(5) 0.2795(10) 0.0209(16) Uani 1 1 d .
C6 C 0.2161(8) 0.1044(5) 0.1980(12) 0.0247(17) Uani 1 1 d .
Ho1 Ho 0.90633(3) 0.11342(2) 0.89688(4) 0.01291(11) Uani 1 1 d .
N1 N 1.1099(8) 0.0322(5) 0.7412(10) 0.0340(18) Uani 1 1 d .
O1 O 0.7498(5) 0.1711(3) 0.6562(7) 0.0210(11) Uani 1 1 d .
O2 O 0.7661(5) 0.3157(3) 0.5496(7) 0.0202(11) Uani 1 1 d .
O3 O 0.2280(5) 0.0165(3) 0.2183(8) 0.0273(13) Uani 1 1 d .
O4 O 0.1093(5) 0.1466(4) 0.1036(8) 0.0338(15) Uani 1 1 d .
O5 O 1.0397(5) 0.1048(3) 0.6777(7) 0.0230(12) Uani 1 1 d .
O6 O 1.0784(5) -0.0087(3) 0.8712(7) 0.0260(13) Uani 1 1 d .
O7 O 1.2271(9) -0.0055(6) 0.6676(14) 0.084(3) Uani 1 1 d .
O8 O 0.9657(6) 0.2752(3) 0.8819(7) 0.0275(13) Uani 1 1 d .
H8A H 1.0327 0.2908 0.8377 0.041 Uiso 1 1 d R
H8B H 0.9201 0.3174 0.9209 0.041 Uiso 1 1 d R
S1 S 0.48170(18) 0.11898(12) 0.4157(3) 0.0209(4) Uani 1 1 d .

loop_
_atom_site_aniso_label
_atom_site_aniso_U_11
_atom_site_aniso_U_22
_atom_site_aniso_U_33
_atom_site_aniso_U_23
_atom_site_aniso_U_13
_atom_site_aniso_U_12
C1 0.011(3) 0.021(3) 0.017(4) 0.000(3) 0.001(3) -0.001(3)
C2 0.014(3) 0.015(3) 0.017(4) 0.002(3) -0.001(3) -0.002(3)
C3 0.021(4) 0.013(3) 0.032(5) 0.006(3) -0.008(3) -0.004(3)
C4 0.016(4) 0.022(4) 0.038(6) 0.008(4) -0.016(3) 0.003(3)
C5 0.013(4) 0.019(3) 0.026(5) 0.003(3) -0.004(3) 0.002(3)
C6 0.016(4) 0.019(3) 0.034(5) -0.001(3) -0.004(3) -0.003(3)
Ho1 0.01016(16) 0.01162(15) 0.01426(19) 0.00011(14) -0.00221(12) 0.00089(13)
N1 0.038(4) 0.029(4) 0.036(5) -0.004(3) 0.011(4) -0.001(3)
O1 0.019(3) 0.015(2) 0.021(3) 0.008(2) -0.010(2) 0.000(2)
O2 0.014(2) 0.016(2) 0.027(3) -0.001(2) -0.002(2) -0.0069(19)
O3 0.025(3) 0.013(2) 0.033(4) 0.002(2) -0.014(2) -0.003(2)
O4 0.020(3) 0.019(3) 0.046(4) 0.005(3) -0.023(3) 0.003(2)
O5 0.026(3) 0.022(3) 0.022(3) 0.009(2) 0.006(2) 0.012(2)
O6 0.028(3) 0.029(3) 0.026(4) 0.013(2) 0.017(3) 0.011(2)
O7 0.068(6) 0.082(6) 0.120(9) -0.005(6) 0.057(6) 0.013(5)
O8 0.034(3) 0.020(3) 0.026(4) 0.003(2) 0.004(3) -0.001(2)
S1 0.0159(9) 0.0136(8) 0.0275(12) 0.0032(8) -0.0058(8) -0.0021(7)

loop_
_atom_type_symbol
_atom_type_description
_atom_type_scat_dispersion_real
_atom_type_scat_dispersion_imag
_atom_type_scat_source
C C 0.0033 0.0016 'International Tables Vol C Tables 4.2.6.8 and 6.1.1.4'
H H 0.0000 0.0000 'International Tables Vol C Tables 4.2.6.8 and 6.1.1.4'
Ho Ho -0.2175 4.6783 'International Tables Vol C Tables 4.2.6.8 and 6.1.1.4'
N N 0.0061 0.0033 'International Tables Vol C Tables 4.2.6.8 and 6.1.1.4'
O O 0.0106 0.0060 'International Tables Vol C Tables 4.2.6.8 and 6.1.1.4'
S S 0.1246 0.1234 'International Tables Vol C Tables 4.2.6.8 and 6.1.1.4'

loop_
_geom_angle_atom_site_label_1
_geom_angle_atom_site_label_2
_geom_angle_atom_site_label_3
_geom_angle
_geom_angle_site_symmetry_1
_geom_angle_site_symmetry_3
O1 C1 O2 124.7(6) . .
O1 C1 C2 117.6(6) . .
O2 C1 C2 117.7(6) . .
C3 C2 C1 128.7(6) . .
C3 C2 S1 111.6(5) . .
C1 C2 S1 119.7(5) . .
C2 C3 C4 112.7(6) . .
C2 C3 H3 123.6 . .
C4 C3 H3 123.6 . .
C5 C4 C3 112.9(6) . .
C5 C4 H4 123.5 . .
C3 C4 H4 123.5 . .
C4 C5 C6 127.6(7) . .
C4 C5 S1 111.3(5) . .
C6 C5 S1 121.1(5) . .
O3 C6 O4 125.0(7) . .
O3 C6 C5 119.1(7) . .
O4 C6 C5 115.8(6) . .
O2 Ho1 O1 84.60(18) 4_566 .
O2 Ho1 O4 94.2(2) 4_566 1_656
O1 Ho1 O4 144.12(18) . 1_656
O2 Ho1 O3 101.11(19) 4_566 3_656
O1 Ho1 O3 75.64(17) . 3_656
O4 Ho1 O3 139.03(18) 1_656 3_656
O2 Ho1 O6 78.28(17) 4_566 3_757
O1 Ho1 O6 141.25(18) . 3_757
O4 Ho1 O6 72.3(2) 1_656 3_757
O3 Ho1 O6 74.0(2) 3_656 3_757
O2 Ho1 O8 77.92(18) 4_566 .
O1 Ho1 O8 74.89(18) . .
O4 Ho1 O8 69.84(18) 1_656 .
O3 Ho1 O8 150.47(18) 3_656 .
O6 Ho1 O8 133.09(19) 3_757 .
O2 Ho1 O5 155.14(16) 4_566 .
O1 Ho1 O5 78.52(18) . .
O4 Ho1 O5 89.1(2) 1_656 .
O3 Ho1 O5 92.29(19) 3_656 .
O6 Ho1 O5 125.91(16) 3_757 .
O8 Ho1 O5 80.13(18) . .
O2 Ho1 O6 150.70(17) 4_566 .
O1 Ho1 O6 121.48(18) . .
O4 Ho1 O6 72.70(19) 1_656 .
O3 Ho1 O6 75.65(18) 3_656 .
O6 Ho1 O6 72.82(19) 3_757 .
O8 Ho1 O6 119.23(18) . .
O5 Ho1 O6 53.11(16) . .
O2 Ho1 Ho1 115.76(12) 4_566 3_757
O1 Ho1 Ho1 143.54(12) . 3_757
O4 Ho1 Ho1 68.07(13) 1_656 3_757
O3 Ho1 Ho1 71.04(12) 3_656 3_757
O6 Ho1 Ho1 37.62(12) 3_757 3_757
O8 Ho1 Ho1 136.40(13) . 3_757
O5 Ho1 Ho1 88.30(11) . 3_757
O6 Ho1 Ho1 35.20(12) . 3_757
O5 N1 O6 117.7(6) . .
O5 N1 O7 121.9(7) . .
O6 N1 O7 120.4(7) . .
C1 O1 Ho1 149.9(5) . .
C1 O2 Ho1 141.4(5) . 4_565
C6 O3 Ho1 135.1(5) . 3_656
C6 O4 Ho1 140.2(5) . 1_454
N1 O5 Ho1 95.7(4) . .
N1 O6 Ho1 159.1(5) . 3_757
N1 O6 Ho1 93.2(4) . .
Ho1 O6 Ho1 107.18(19) 3_757 .
Ho1 O8 H8A 119.9 . .
Ho1 O8 H8B 120.1 . .
H8A O8 H8B 120.0 . .
C5 S1 C2 91.4(3) . .

loop_
_geom_bond_atom_site_label_1
_geom_bond_atom_site_label_2
_geom_bond_distance
_geom_bond_site_symmetry_2
C1 O1 1.254(8) .
C1 O2 1.267(8) .
C1 C2 1.476(10) .
C2 C3 1.360(10) .
C2 S1 1.726(6) .
C3 C4 1.407(10) .
C3 H3 0.9300 .
C4 C5 1.368(10) .
C4 H4 0.9300 .
C5 C6 1.461(10) .
C5 S1 1.719(7) .
C6 O3 1.257(8) .
C6 O4 1.281(9) .
Ho1 O2 2.279(5) 4_566
Ho1 O1 2.287(5) .
Ho1 O4 2.303(5) 1_656
Ho1 O3 2.320(5) 3_656
Ho1 O6 2.330(5) 3_757
Ho1 O8 2.374(5) .
Ho1 O5 2.418(5) .
Ho1 O6 2.468(5) .
Ho1 Ho1 3.8623(6) 3_757
N1 O5 1.273(8) .
N1 O6 1.280(8) .
N1 O7 1.514(9) .
O2 Ho1 2.279(5) 4_565
O3 Ho1 2.320(5) 3_656
O4 Ho1 2.303(5) 1_454
O6 Ho1 2.330(5) 3_757
O8 H8A 0.8500 .
O8 H8B 0.8500 .

loop_
_geom_torsion_atom_site_label_1
_geom_torsion_atom_site_label_2
_geom_torsion_atom_site_label_3
_geom_torsion_atom_site_label_4
_geom_torsion
_geom_torsion_site_symmetry_1
_geom_torsion_site_symmetry_4
O1 C1 C2 C3 166.4(8) . .
O2 C1 C2 C3 -13.8(12) . .
O1 C1 C2 S1 -12.5(9) . .
O2 C1 C2 S1 167.2(5) . .
C1 C2 C3 C4 -177.8(7) . .
S1 C2 C3 C4 1.3(10) . .
C2 C3 C4 C5 -2.0(11) . .
C3 C4 C5 C6 -177.0(8) . .
C3 C4 C5 S1 1.8(10) . .
C4 C5 C6 O3 173.5(8) . .
S1 C5 C6 O3 -5.1(11) . .
C4 C5 C6 O4 -3.6(13) . .
S1 C5 C6 O4 177.7(6) . .
O2 C1 O1 Ho1 19.0(15) . .
C2 C1 O1 Ho1 -161.3(6) . .
O2 Ho1 O1 C1 76.5(10) 4_566 .
O4 Ho1 O1 C1 -13.1(11) 1_656 .
O3 Ho1 O1 C1 179.5(10) 3_656 .
O6 Ho1 O1 C1 140.2(9) 3_757 .
O8 Ho1 O1 C1 -2.4(9) . .
O5 Ho1 O1 C1 -85.1(10) . .
O6 Ho1 O1 C1 -117.7(9) . .
Ho1 Ho1 O1 C1 -156.1(8) 3_757 .
O1 C1 O2 Ho1 93.7(10) . 4_565
C2 C1 O2 Ho1 -86.1(8) . 4_565
O4 C6 O3 Ho1 4.6(14) . 3_656
C5 C6 O3 Ho1 -172.3(5) . 3_656
O3 C6 O4 Ho1 -11.5(15) . 1_454
C5 C6 O4 Ho1 165.4(6) . 1_454
O6 N1 O5 Ho1 5.5(7) . .
O7 N1 O5 Ho1 -174.4(7) . .
O2 Ho1 O5 N1 163.7(4) 4_566 .
O1 Ho1 O5 N1 -148.1(4) . .
O4 Ho1 O5 N1 65.8(4) 1_656 .
O3 Ho1 O5 N1 -73.3(4) 3_656 .
O6 Ho1 O5 N1 -1.5(5) 3_757 .
O8 Ho1 O5 N1 135.4(5) . .
O6 Ho1 O5 N1 -3.2(4) . .
Ho1 Ho1 O5 N1 -2.3(4) 3_757 .
O5 N1 O6 Ho1 -173.0(10) . 3_757
O7 N1 O6 Ho1 6.9(19) . 3_757
O5 N1 O6 Ho1 -5.4(7) . .
O7 N1 O6 Ho1 174.5(7) . .
O2 Ho1 O6 N1 -165.6(4) 4_566 .
O1 Ho1 O6 N1 44.4(5) . .
O4 Ho1 O6 N1 -99.1(5) 1_656 .
O3 Ho1 O6 N1 107.2(5) 3_656 .
O6 Ho1 O6 N1 -175.4(6) 3_757 .
O8 Ho1 O6 N1 -45.1(5) . .
O5 Ho1 O6 N1 3.1(4) . .
Ho1 Ho1 O6 N1 -175.4(6) 3_757 .
O2 Ho1 O6 Ho1 9.8(5) 4_566 3_757
O1 Ho1 O6 Ho1 -140.2(2) . 3_757
O4 Ho1 O6 Ho1 76.3(2) 1_656 3_757
O3 Ho1 O6 Ho1 -77.3(2) 3_656 3_757
O6 Ho1 O6 Ho1 0.0 3_757 3_757
O8 Ho1 O6 Ho1 130.3(2) . 3_757
O5 Ho1 O6 Ho1 178.6(3) . 3_757
C4 C5 S1 C2 -0.9(7) . .
C6 C5 S1 C2 178.0(7) . .
C3 C2 S1 C5 -0.2(6) . .
C1 C2 S1 C5 178.9(6) . .
